data_7014155
loop_
_publ_author_name
'Mastrorilli, Piero'
'Latronico, Mario'
'Nobile, Cosimo Francesco'
'Suranna, Gian Paolo'
'Fanizzi, Francesco Paolo'
'Englert, Ulli'
'Ciccarella, Giuseppe'

_publ_section_title
;
 PtCl(PHCy2)[(PCy2O)2H]: a hydrogen bonded phosphinito complex obtained
 by direct reaction of molecular oxygen with a terminal phosphido
 complex.
;
_journal_issue 8
_journal_name_full 'Dalton transactions (Cambridge, England : 2003)'
_journal_page_first 1117
_journal_page_last 1119
_journal_paper_doi 10.1039/b402180k
_journal_year 2004
_chemical_formula_moiety 'C36 H68 Cl O2 P3 Pt, 2(C H Cl3)'
_chemical_formula_sum 'C38 H70 Cl7 O2 P3 Pt'
_chemical_formula_weight 1095.09
_chemical_name_systematic
;
?
;
_space_group_IT_number 2
_symmetry_cell_setting triclinic
_symmetry_space_group_name_Hall '-P 1'
_symmetry_space_group_name_H-M 'P -1'
_atom_sites_solution_hydrogens geom
_atom_sites_solution_primary direct
_atom_sites_solution_secondary difmap
_audit_creation_method SHELXL-97
_cell_angle_alpha 101.346(5)
_cell_angle_beta 107.100(5)
_cell_angle_gamma 92.913(5)
_cell_formula_units_Z 2
_cell_length_a 10.8141(15)
_cell_length_b 12.8864(18)
_cell_length_c 17.994(3)
_cell_measurement_reflns_used 884
_cell_measurement_temperature 110(2)
_cell_measurement_theta_max 19.96
_cell_measurement_theta_min 2.41
_cell_volume 2334.0(6)
_computing_cell_refinement SMART
_computing_data_collection 'SMART (Bruker, 2001)'
_computing_data_reduction 'SAINT (Bruker, 1999)'
_computing_molecular_graphics 'PLATON (Spek, 1990)'
_computing_structure_refinement 'SHELXL-97 (Sheldrick, 1997)'
_computing_structure_solution 'SHELXS-97 (Sheldrick, 1990)'
_diffrn_ambient_temperature 110(2)
_diffrn_measured_fraction_theta_full .981
_diffrn_measured_fraction_theta_max .981
_diffrn_measurement_device_type 'CCD area detector'
_diffrn_measurement_method 'omega scans'
_diffrn_radiation_monochromator graphite
_diffrn_radiation_source 'fine-focus sealed tube'
_diffrn_radiation_type MoK\a
_diffrn_radiation_wavelength 0.71073
_diffrn_reflns_av_R_equivalents 0.0969
_diffrn_reflns_av_sigmaI/netI 0.1222
_diffrn_reflns_limit_h_max 13
_diffrn_reflns_limit_h_min -13
_diffrn_reflns_limit_k_max 15
_diffrn_reflns_limit_k_min -15
_diffrn_reflns_limit_l_max 21
_diffrn_reflns_limit_l_min -21
_diffrn_reflns_number 26046
_diffrn_reflns_theta_full 25.62
_diffrn_reflns_theta_max 25.62
_diffrn_reflns_theta_min 1.80
_exptl_absorpt_coefficient_mu 3.541
_exptl_absorpt_correction_T_max 0.6967
_exptl_absorpt_correction_T_min 0.4714
_exptl_absorpt_correction_type empirical
_exptl_absorpt_process_details 'SADABS (1996)'
_exptl_crystal_colour colourless
_exptl_crystal_density_diffrn 1.558
_exptl_crystal_density_method 'not measured'
_exptl_crystal_description block
_exptl_crystal_F_000 1112
_exptl_crystal_size_max 0.25
_exptl_crystal_size_mid 0.16
_exptl_crystal_size_min 0.11
_refine_diff_density_max 3.912
_refine_diff_density_min -1.825
_refine_diff_density_rms .223
_refine_ls_extinction_method none
_refine_ls_goodness_of_fit_ref 1.036
_refine_ls_hydrogen_treatment mixed
_refine_ls_matrix_type full
_refine_ls_number_parameters 460
_refine_ls_number_reflns 8623
_refine_ls_number_restraints 0
_refine_ls_restrained_S_all 1.036
_refine_ls_R_factor_all 0.1098
_refine_ls_R_factor_gt 0.0663
_refine_ls_shift/su_max 0.001
_refine_ls_shift/su_mean 0.000
_refine_ls_structure_factor_coef Fsqd
_refine_ls_weighting_details 'w=1/[\s^2^(Fo^2^)+(0.0860P)^2^+0.0000P] where P=(Fo^2^+2Fc^2^)/3'
_refine_ls_weighting_scheme calc
_refine_ls_wR_factor_gt 0.1503
_refine_ls_wR_factor_ref 0.1695
_reflns_number_gt 5931
_reflns_number_total 8623
_reflns_threshold_expression >2sigma(I)
_cod_data_source_file b402180k.txt
_cod_data_source_block PM9
_cod_depositor_comments
;
The following automatic conversions were performed:
'_symmetry_cell_setting' value 'Triclinic' changed to 'triclinic'
according to '/home/saulius/struct/CIF-dictionaries/cif_core.dic'
dictionary named 'cif_core.dic' version 2.4.1 from 2010-06-29.

Automatic conversion script
Id: cif_fix_enum 1527 2010-12-29 10:47:43Z saulius 

The following automatic conversions were performed:

'_refine_ls_weighting_scheme' value 'calc
w=1/[\s^2^(Fo^2^)+(0.0860P)^2^+0.0000P] where P=(Fo^2^+2Fc^2^)/3' was
changed to 'calc'. New tag '_refine_ls_weighting_details' was
created. The value of the new tag was set to
'w=1/[\s^2^(Fo^2^)+(0.0860P)^2^+0.0000P] where P=(Fo^2^+2Fc^2^)/3'.

Automatic conversion script
Id: cif_fix_values 3143 2015-03-26 13:38:13Z robertas 
;
_cod_original_sg_symbol_H-M 'P-1   '
_cod_database_code 7014155

loop_
_symmetry_equiv_pos_as_xyz
'x, y, z'
'-x, -y, -z'

loop_
_atom_site_label
_atom_site_type_symbol
_atom_site_fract_x
_atom_site_fract_y
_atom_site_fract_z
_atom_site_U_iso_or_equiv
_atom_site_adp_type
_atom_site_occupancy
_atom_site_calc_flag
_atom_site_refinement_flags
_atom_site_disorder_assembly
_atom_site_disorder_group
Pt Pt -0.00079(4) 0.05469(3) 0.28217(3) 0.02467(15) Uani 1 d . . .
Cl1 Cl -0.0152(3) 0.1047(2) 0.41301(16) 0.0359(7) Uani 1 d . . .
P1 P -0.0266(3) 0.2298(2) 0.27300(16) 0.0255(6) Uani 1 d . . .
P2 P 0.0252(3) 0.0077(2) 0.16098(16) 0.0266(6) Uani 1 d . . .
P3 P 0.0376(3) -0.1100(2) 0.31507(16) 0.0260(6) Uani 1 d . . .
H3 H 0.0470 -0.1605 0.2584 0.026 Uiso 1 d R . .
O1 O -0.0105(6) 0.2542(5) 0.1937(4) 0.0241(15) Uani 1 d . . .
H1O H 0.0017 0.1871 0.1558 0.024 Uiso 1 d R . .
O2 O 0.0382(6) 0.1015(5) 0.1193(4) 0.0303(17) Uani 1 d . . .
C11 C 0.0975(9) 0.3203(7) 0.3569(6) 0.025(2) Uani 1 d . . .
H11 H 0.0806 0.3116 0.4071 0.030 Uiso 1 calc R . .
C12 C 0.2342(10) 0.2890(8) 0.3612(6) 0.032(3) Uani 1 d . . .
H12A H 0.2387 0.2152 0.3692 0.039 Uiso 1 calc R . .
H12B H 0.2505 0.2907 0.3101 0.039 Uiso 1 calc R . .
C13 C 0.3382(10) 0.3634(8) 0.4286(7) 0.036(3) Uani 1 d . . .
H13A H 0.4252 0.3454 0.4266 0.043 Uiso 1 calc R . .
H13B H 0.3298 0.3539 0.4803 0.043 Uiso 1 calc R . .
C14 C 0.3263(10) 0.4808(8) 0.4230(7) 0.038(3) Uani 1 d . . .
H14A H 0.3930 0.5281 0.4688 0.045 Uiso 1 calc R . .
H14B H 0.3417 0.4919 0.3734 0.045 Uiso 1 calc R . .
C15 C 0.1932(10) 0.5081(8) 0.4231(7) 0.037(3) Uani 1 d . . .
H15A H 0.1867 0.5835 0.4200 0.044 Uiso 1 calc R . .
H15B H 0.1791 0.4991 0.4735 0.044 Uiso 1 calc R . .
C16 C 0.0877(10) 0.4359(8) 0.3520(7) 0.036(3) Uani 1 d . . .
H16A H 0.0004 0.4546 0.3528 0.043 Uiso 1 calc R . .
H16B H 0.0996 0.4466 0.3014 0.043 Uiso 1 calc R . .
C21 C -0.1841(10) 0.2746(8) 0.2778(6) 0.030(2) Uani 1 d . . .
H21 H -0.1888 0.3424 0.2585 0.037 Uiso 1 calc R . .
C22 C -0.2062(10) 0.3021(8) 0.3587(6) 0.032(2) Uani 1 d . . .
H22A H -0.2094 0.2368 0.3796 0.038 Uiso 1 calc R . .
H22B H -0.1328 0.3531 0.3966 0.038 Uiso 1 calc R . .
C23 C -0.3324(10) 0.3507(9) 0.3517(6) 0.032(3) Uani 1 d . . .
H23A H -0.3274 0.4182 0.3338 0.039 Uiso 1 calc R . .
H23B H -0.3462 0.3672 0.4046 0.039 Uiso 1 calc R . .
C24 C -0.4467(10) 0.2739(9) 0.2924(6) 0.036(3) Uani 1 d . . .
H24A H -0.4556 0.2086 0.3125 0.043 Uiso 1 calc R . .
H24B H -0.5282 0.3076 0.2874 0.043 Uiso 1 calc R . .
C25 C -0.4269(10) 0.2440(9) 0.2107(7) 0.039(3) Uani 1 d . . .
H25A H -0.4270 0.3081 0.1881 0.047 Uiso 1 calc R . .
H25B H -0.4996 0.1911 0.1743 0.047 Uiso 1 calc R . .
C26 C -0.2968(10) 0.1970(8) 0.2174(6) 0.033(3) Uani 1 d . . .
H26A H -0.3003 0.1287 0.2344 0.040 Uiso 1 calc R . .
H26B H -0.2825 0.1827 0.1647 0.040 Uiso 1 calc R . .
C31 C 0.1738(10) -0.0545(8) 0.1661(6) 0.030(2) Uani 1 d . . .
H31 H 0.1665 -0.1205 0.1867 0.036 Uiso 1 calc R . .
C32 C 0.2930(9) 0.0196(9) 0.2249(6) 0.032(2) Uani 1 d . . .
H32A H 0.3021 0.0860 0.2062 0.039 Uiso 1 calc R . .
H32B H 0.2801 0.0389 0.2780 0.039 Uiso 1 calc R . .
C33 C 0.4163(10) -0.0345(9) 0.2321(7) 0.038(3) Uani 1 d . . .
H33A H 0.4918 0.0150 0.2693 0.045 Uiso 1 calc R . .
H33B H 0.4094 -0.0982 0.2543 0.045 Uiso 1 calc R . .
C34 C 0.4383(11) -0.0672(9) 0.1529(7) 0.039(3) Uani 1 d . . .
H34A H 0.5163 -0.1058 0.1590 0.046 Uiso 1 calc R . .
H34B H 0.4549 -0.0028 0.1333 0.046 Uiso 1 calc R . .
C35 C 0.3209(10) -0.1385(9) 0.0920(7) 0.036(3) Uani 1 d . . .
H35A H 0.3354 -0.1538 0.0392 0.044 Uiso 1 calc R . .
H35B H 0.3118 -0.2071 0.1079 0.044 Uiso 1 calc R . .
C36 C 0.1962(11) -0.0871(9) 0.0851(7) 0.035(3) Uani 1 d . . .
H36A H 0.1216 -0.1379 0.0481 0.043 Uiso 1 calc R . .
H36B H 0.2007 -0.0234 0.0626 0.043 Uiso 1 calc R . .
C41 C -0.1072(10) -0.0845(8) 0.0871(6) 0.032(2) Uani 1 d . . .
H41 H -0.0919 -0.0879 0.0345 0.038 Uiso 1 calc R . .
C42 C -0.2389(10) -0.0397(8) 0.0803(6) 0.032(2) Uani 1 d . . .
H42A H -0.2565 -0.0320 0.1319 0.038 Uiso 1 calc R . .
H42B H -0.2340 0.0318 0.0682 0.038 Uiso 1 calc R . .
C43 C -0.3501(11) -0.1123(9) 0.0152(7) 0.042(3) Uani 1 d . . .
H43A H -0.4334 -0.0839 0.0157 0.050 Uiso 1 calc R . .
H43B H -0.3387 -0.1114 -0.0373 0.050 Uiso 1 calc R . .
C44 C -0.3581(11) -0.2256(10) 0.0249(7) 0.045(3) Uani 1 d . . .
H44A H -0.4283 -0.2701 -0.0206 0.054 Uiso 1 calc R . .
H44B H -0.3791 -0.2285 0.0745 0.054 Uiso 1 calc R . .
C45 C -0.2267(11) -0.2693(9) 0.0286(7) 0.040(3) Uani 1 d . . .
H45A H -0.2088 -0.2709 -0.0225 0.047 Uiso 1 calc R . .
H45B H -0.2312 -0.3431 0.0366 0.047 Uiso 1 calc R . .
C46 C -0.1151(10) -0.1980(8) 0.0981(6) 0.032(2) Uani 1 d . . .
H46A H -0.1312 -0.1990 0.1494 0.038 Uiso 1 calc R . .
H46B H -0.0313 -0.2265 0.0998 0.038 Uiso 1 calc R . .
C51 C 0.2014(10) -0.1051(8) 0.3855(7) 0.036(3) Uani 1 d . . .
H51 H 0.2550 -0.0439 0.3790 0.043 Uiso 1 calc R . .
C52 C 0.2092(10) -0.0828(9) 0.4713(6) 0.036(3) Uani 1 d . . .
H52A H 0.1557 -0.1407 0.4805 0.043 Uiso 1 calc R . .
H52B H 0.1720 -0.0155 0.4843 0.043 Uiso 1 calc R . .
C53 C 0.3483(11) -0.0736(9) 0.5273(7) 0.040(3) Uani 1 d . . .
H53A H 0.3998 -0.0098 0.5240 0.048 Uiso 1 calc R . .
H53B H 0.3471 -0.0653 0.5829 0.048 Uiso 1 calc R . .
C54 C 0.4110(11) -0.1723(10) 0.5042(7) 0.048(3) Uani 1 d . . .
H54A H 0.5033 -0.1622 0.5377 0.058 Uiso 1 calc R . .
H54B H 0.3670 -0.2337 0.5157 0.058 Uiso 1 calc R . .
C55 C 0.4051(11) -0.1977(10) 0.4188(7) 0.044(3) Uani 1 d . . .
H55A H 0.4395 -0.2666 0.4067 0.053 Uiso 1 calc R . .
H55B H 0.4608 -0.1420 0.4089 0.053 Uiso 1 calc R . .
C56 C 0.2673(10) -0.2043(8) 0.3643(6) 0.033(3) Uani 1 d . . .
H56A H 0.2155 -0.2678 0.3676 0.039 Uiso 1 calc R . .
H56B H 0.2686 -0.2133 0.3086 0.039 Uiso 1 calc R . .
C61 C -0.0851(10) -0.1674(8) 0.3518(6) 0.028(2) Uani 1 d . . .
H61 H -0.0745 -0.1226 0.4059 0.034 Uiso 1 calc R . .
C62 C -0.2222(10) -0.1622(9) 0.3006(7) 0.037(3) Uani 1 d . . .
H62A H -0.2346 -0.2016 0.2453 0.045 Uiso 1 calc R . .
H62B H -0.2352 -0.0870 0.2993 0.045 Uiso 1 calc R . .
C63 C -0.3235(10) -0.2100(9) 0.3323(7) 0.040(3) Uani 1 d . . .
H63A H -0.3170 -0.1657 0.3852 0.048 Uiso 1 calc R . .
H63B H -0.4118 -0.2082 0.2959 0.048 Uiso 1 calc R . .
C64 C -0.3062(10) -0.3217(9) 0.3397(7) 0.037(3) Uani 1 d . . .
H64A H -0.3198 -0.3677 0.2863 0.044 Uiso 1 calc R . .
H64B H -0.3715 -0.3483 0.3622 0.044 Uiso 1 calc R . .
C65 C -0.1681(10) -0.3268(9) 0.3942(7) 0.036(3) Uani 1 d . . .
H65A H -0.1569 -0.2847 0.4486 0.043 Uiso 1 calc R . .
H65B H -0.1568 -0.4017 0.3977 0.043 Uiso 1 calc R . .
C66 C -0.0652(10) -0.2836(7) 0.3625(7) 0.030(2) Uani 1 d . . .
H66A H -0.0706 -0.3301 0.3106 0.036 Uiso 1 calc R . .
H66B H 0.0224 -0.2840 0.4001 0.036 Uiso 1 calc R . .
Cl2 Cl 0.2756(5) 0.4032(3) 0.1785(2) 0.0942(16) Uani 1 d . . .
Cl3 Cl 0.3209(6) 0.6312(3) 0.2099(3) 0.1032(16) Uani 1 d . . .
Cl4 Cl 0.4555(4) 0.5059(4) 0.1160(3) 0.1007(16) Uani 1 d . . .
C8 C 0.3122(15) 0.5147(11) 0.1415(8) 0.063(4) Uani 1 d . . .
H8 H 0.2394 0.5151 0.0921 0.076 Uiso 1 calc R . .
Cl5 Cl 0.7229(5) 0.4151(6) 0.0832(5) 0.150(3) Uani 1 d . . .
Cl6 Cl 0.9290(4) 0.3833(3) 0.0181(2) 0.0657(10) Uani 1 d . . .
Cl7 Cl 0.9704(6) 0.5520(3) 0.1535(2) 0.0991(17) Uani 1 d . . .
C7 C 0.8937(14) 0.4234(11) 0.1063(9) 0.064(4) Uani 1 d . . .
H7 H 0.9273 0.3738 0.1420 0.077 Uiso 1 calc R . .

loop_
_atom_site_aniso_label
_atom_site_aniso_U_11
_atom_site_aniso_U_22
_atom_site_aniso_U_33
_atom_site_aniso_U_23
_atom_site_aniso_U_13
_atom_site_aniso_U_12
Pt 0.0252(2) 0.0180(2) 0.0313(2) 0.01067(15) 0.00584(16) 0.00407(14)
Cl1 0.0542(18) 0.0241(14) 0.0356(15) 0.0122(12) 0.0181(13) 0.0131(12)
P1 0.0233(14) 0.0193(13) 0.0341(15) 0.0104(11) 0.0059(12) 0.0044(11)
P2 0.0252(15) 0.0237(14) 0.0315(15) 0.0114(12) 0.0058(12) 0.0044(11)
P3 0.0273(15) 0.0179(13) 0.0330(15) 0.0083(11) 0.0076(12) 0.0056(11)
O1 0.021(4) 0.028(4) 0.025(4) 0.020(3) 0.002(3) -0.001(3)
O2 0.031(4) 0.027(4) 0.033(4) 0.016(3) 0.006(3) 0.001(3)
C11 0.020(5) 0.020(5) 0.036(6) 0.011(4) 0.006(4) 0.005(4)
C12 0.036(6) 0.022(5) 0.035(6) 0.010(5) 0.002(5) 0.005(5)
C13 0.016(5) 0.034(6) 0.048(7) 0.002(5) 0.000(5) 0.001(5)
C14 0.021(6) 0.029(6) 0.055(8) 0.011(5) -0.001(5) 0.006(5)
C15 0.036(6) 0.013(5) 0.051(7) 0.005(5) 0.000(5) 0.003(5)
C16 0.025(6) 0.018(5) 0.059(8) 0.015(5) -0.001(5) 0.006(4)
C21 0.028(6) 0.024(5) 0.043(7) 0.021(5) 0.007(5) 0.006(4)
C22 0.021(5) 0.029(6) 0.040(6) 0.008(5) 0.001(5) 0.006(5)
C23 0.033(6) 0.033(6) 0.025(6) 0.003(5) 0.003(5) -0.002(5)
C24 0.019(6) 0.048(7) 0.040(7) 0.010(5) 0.007(5) 0.002(5)
C25 0.024(6) 0.048(7) 0.045(7) 0.012(6) 0.009(5) -0.007(5)
C26 0.033(6) 0.028(6) 0.031(6) 0.000(5) 0.002(5) 0.004(5)
C31 0.031(6) 0.028(6) 0.034(6) 0.015(5) 0.009(5) 0.003(5)
C32 0.025(6) 0.036(6) 0.040(6) 0.015(5) 0.010(5) 0.006(5)
C33 0.030(6) 0.038(7) 0.047(7) 0.021(6) 0.006(5) 0.015(5)
C34 0.037(7) 0.033(6) 0.050(7) 0.015(5) 0.014(6) 0.013(5)
C35 0.034(6) 0.034(6) 0.045(7) 0.009(5) 0.017(5) 0.011(5)
C36 0.039(7) 0.031(6) 0.043(7) 0.017(5) 0.015(5) 0.009(5)
C41 0.037(6) 0.026(6) 0.032(6) 0.010(5) 0.009(5) 0.000(5)
C42 0.034(6) 0.028(6) 0.032(6) 0.012(5) 0.004(5) 0.003(5)
C43 0.032(6) 0.044(7) 0.049(7) 0.021(6) 0.005(6) 0.004(5)
C44 0.029(6) 0.053(8) 0.048(7) 0.020(6) 0.001(5) 0.002(6)
C45 0.043(7) 0.032(6) 0.036(7) 0.009(5) 0.000(5) -0.004(5)
C46 0.035(6) 0.027(6) 0.031(6) 0.009(5) 0.005(5) 0.004(5)
C51 0.032(6) 0.028(6) 0.048(7) 0.009(5) 0.013(5) 0.003(5)
C52 0.033(6) 0.036(6) 0.039(7) 0.016(5) 0.007(5) 0.013(5)
C53 0.034(6) 0.047(7) 0.038(7) 0.007(6) 0.008(5) 0.010(6)
C54 0.033(7) 0.060(8) 0.060(8) 0.035(7) 0.010(6) 0.025(6)
C55 0.043(7) 0.042(7) 0.055(8) 0.021(6) 0.017(6) 0.021(6)
C56 0.030(6) 0.034(6) 0.035(6) 0.011(5) 0.008(5) 0.017(5)
C61 0.030(6) 0.032(6) 0.025(6) 0.012(5) 0.008(5) 0.005(5)
C62 0.027(6) 0.038(6) 0.049(7) 0.027(6) 0.003(5) 0.005(5)
C63 0.029(6) 0.042(7) 0.055(8) 0.025(6) 0.012(6) 0.011(5)
C64 0.035(6) 0.033(6) 0.048(7) 0.016(5) 0.016(6) 0.000(5)
C65 0.032(6) 0.029(6) 0.054(7) 0.026(5) 0.013(5) 0.007(5)
C66 0.032(6) 0.017(5) 0.045(7) 0.017(5) 0.011(5) 0.005(4)
Cl2 0.172(5) 0.060(2) 0.058(2) 0.029(2) 0.031(3) 0.047(3)
Cl3 0.150(5) 0.055(3) 0.103(4) -0.002(2) 0.048(3) 0.030(3)
Cl4 0.075(3) 0.105(4) 0.105(4) -0.006(3) 0.021(3) 0.013(3)
C8 0.084(11) 0.054(9) 0.049(8) 0.015(7) 0.012(8) 0.016(8)
Cl5 0.083(4) 0.206(7) 0.249(8) 0.168(6) 0.097(4) 0.079(4)
Cl6 0.081(3) 0.059(2) 0.052(2) 0.0144(17) 0.0128(19) 0.0021(19)
Cl7 0.184(5) 0.048(2) 0.060(2) 0.0165(19) 0.022(3) 0.042(3)
C7 0.068(10) 0.048(8) 0.098(12) 0.049(8) 0.033(9) 0.030(7)

loop_
_atom_type_symbol
_atom_type_description
_atom_type_scat_dispersion_real
_atom_type_scat_dispersion_imag
_atom_type_scat_source
C C .0033 .0016 'International Tables Vol C Tables 4.2.6.8 and 6.1.1.4'
H H .0000 .0000 'International Tables Vol C Tables 4.2.6.8 and 6.1.1.4'
Cl Cl .1484 .1585 'International Tables Vol C Tables 4.2.6.8 and 6.1.1.4'
O O .0106 .0060 'International Tables Vol C Tables 4.2.6.8 and 6.1.1.4'
P P .1023 .0942 'International Tables Vol C Tables 4.2.6.8 and 6.1.1.4'
Pt Pt -1.7033 8.3905 'International Tables Vol C Tables 4.2.6.8 and 6.1.1.4'

loop_
_geom_angle_atom_site_label_1
_geom_angle_atom_site_label_2
_geom_angle_atom_site_label_3
_geom_angle
_geom_angle_site_symmetry_1
_geom_angle_site_symmetry_3
_geom_angle_publ_flag
P2 Pt P1 93.78(10) . . ?
P2 Pt P3 95.11(10) . . ?
P1 Pt P3 170.15(9) . . ?
P2 Pt Cl1 176.75(10) . . ?
P1 Pt Cl1 86.89(9) . . ?
P3 Pt Cl1 84.00(9) . . ?
O1 P1 C11 107.3(4) . . ?
O1 P1 C21 105.5(4) . . ?
C11 P1 C21 105.2(5) . . ?
O1 P1 Pt 112.8(3) . . ?
C11 P1 Pt 109.5(3) . . ?
C21 P1 Pt 115.9(3) . . ?
O2 P2 C31 104.1(4) . . ?
O2 P2 C41 103.5(4) . . ?
C31 P2 C41 106.8(5) . . ?
O2 P2 Pt 115.5(3) . . ?
C31 P2 Pt 111.3(3) . . ?
C41 P2 Pt 114.7(4) . . ?
C61 P3 C51 110.2(5) . . ?
C61 P3 Pt 114.8(3) . . ?
C51 P3 Pt 111.8(4) . . ?
C61 P3 H3 114.2 . . ?
C51 P3 H3 101.8 . . ?
Pt P3 H3 103.2 . . ?
P1 O1 H1O 112.4 . . ?
P2 O2 H1O 109.8 . . ?
C16 C11 C12 111.9(8) . . ?
C16 C11 P1 111.6(7) . . ?
C12 C11 P1 110.4(7) . . ?
C16 C11 H11 107.6 . . ?
C12 C11 H11 107.6 . . ?
P1 C11 H11 107.6 . . ?
C13 C12 C11 111.5(9) . . ?
C13 C12 H12A 109.3 . . ?
C11 C12 H12A 109.3 . . ?
C13 C12 H12B 109.3 . . ?
C11 C12 H12B 109.3 . . ?
H12A C12 H12B 108.0 . . ?
C12 C13 C14 111.1(9) . . ?
C12 C13 H13A 109.4 . . ?
C14 C13 H13A 109.4 . . ?
C12 C13 H13B 109.4 . . ?
C14 C13 H13B 109.4 . . ?
H13A C13 H13B 108.0 . . ?
C15 C14 C13 110.0(9) . . ?
C15 C14 H14A 109.7 . . ?
C13 C14 H14A 109.7 . . ?
C15 C14 H14B 109.7 . . ?
C13 C14 H14B 109.7 . . ?
H14A C14 H14B 108.2 . . ?
C14 C15 C16 110.6(9) . . ?
C14 C15 H15A 109.5 . . ?
C16 C15 H15A 109.5 . . ?
C14 C15 H15B 109.5 . . ?
C16 C15 H15B 109.5 . . ?
H15A C15 H15B 108.1 . . ?
C11 C16 C15 109.5(8) . . ?
C11 C16 H16A 109.8 . . ?
C15 C16 H16A 109.8 . . ?
C11 C16 H16B 109.8 . . ?
C15 C16 H16B 109.8 . . ?
H16A C16 H16B 108.2 . . ?
C22 C21 C26 110.9(8) . . ?
C22 C21 P1 118.5(7) . . ?
C26 C21 P1 110.3(7) . . ?
C22 C21 H21 105.3 . . ?
C26 C21 H21 105.3 . . ?
P1 C21 H21 105.3 . . ?
C23 C22 C21 110.5(8) . . ?
C23 C22 H22A 109.6 . . ?
C21 C22 H22A 109.6 . . ?
C23 C22 H22B 109.6 . . ?
C21 C22 H22B 109.6 . . ?
H22A C22 H22B 108.1 . . ?
C22 C23 C24 110.4(9) . . ?
C22 C23 H23A 109.6 . . ?
C24 C23 H23A 109.6 . . ?
C22 C23 H23B 109.6 . . ?
C24 C23 H23B 109.6 . . ?
H23A C23 H23B 108.1 . . ?
C25 C24 C23 111.1(9) . . ?
C25 C24 H24A 109.4 . . ?
C23 C24 H24A 109.4 . . ?
C25 C24 H24B 109.4 . . ?
C23 C24 H24B 109.4 . . ?
H24A C24 H24B 108.0 . . ?
C24 C25 C26 110.6(9) . . ?
C24 C25 H25A 109.5 . . ?
C26 C25 H25A 109.5 . . ?
C24 C25 H25B 109.5 . . ?
C26 C25 H25B 109.5 . . ?
H25A C25 H25B 108.1 . . ?
C21 C26 C25 110.3(8) . . ?
C21 C26 H26A 109.6 . . ?
C25 C26 H26A 109.6 . . ?
C21 C26 H26B 109.6 . . ?
C25 C26 H26B 109.6 . . ?
H26A C26 H26B 108.1 . . ?
C36 C31 C32 109.3(8) . . ?
C36 C31 P2 113.2(7) . . ?
C32 C31 P2 110.7(7) . . ?
C36 C31 H31 107.8 . . ?
C32 C31 H31 107.8 . . ?
P2 C31 H31 107.8 . . ?
C33 C32 C31 110.7(9) . . ?
C33 C32 H32A 109.5 . . ?
C31 C32 H32A 109.5 . . ?
C33 C32 H32B 109.5 . . ?
C31 C32 H32B 109.5 . . ?
H32A C32 H32B 108.1 . . ?
C34 C33 C32 111.4(9) . . ?
C34 C33 H33A 109.3 . . ?
C32 C33 H33A 109.3 . . ?
C34 C33 H33B 109.3 . . ?
C32 C33 H33B 109.3 . . ?
H33A C33 H33B 108.0 . . ?
C33 C34 C35 111.2(9) . . ?
C33 C34 H34A 109.4 . . ?
C35 C34 H34A 109.4 . . ?
C33 C34 H34B 109.4 . . ?
C35 C34 H34B 109.4 . . ?
H34A C34 H34B 108.0 . . ?
C36 C35 C34 111.8(9) . . ?
C36 C35 H35A 109.3 . . ?
C34 C35 H35A 109.3 . . ?
C36 C35 H35B 109.3 . . ?
C34 C35 H35B 109.3 . . ?
H35A C35 H35B 107.9 . . ?
C35 C36 C31 111.5(9) . . ?
C35 C36 H36A 109.3 . . ?
C31 C36 H36A 109.3 . . ?
C35 C36 H36B 109.3 . . ?
C31 C36 H36B 109.3 . . ?
H36A C36 H36B 108.0 . . ?
C46 C41 C42 110.7(8) . . ?
C46 C41 P2 115.7(7) . . ?
C42 C41 P2 110.6(7) . . ?
C46 C41 H41 106.4 . . ?
C42 C41 H41 106.4 . . ?
P2 C41 H41 106.4 . . ?
C43 C42 C41 111.5(9) . . ?
C43 C42 H42A 109.3 . . ?
C41 C42 H42A 109.3 . . ?
C43 C42 H42B 109.3 . . ?
C41 C42 H42B 109.3 . . ?
H42A C42 H42B 108.0 . . ?
C44 C43 C42 113.1(9) . . ?
C44 C43 H43A 109.0 . . ?
C42 C43 H43A 109.0 . . ?
C44 C43 H43B 109.0 . . ?
C42 C43 H43B 109.0 . . ?
H43A C43 H43B 107.8 . . ?
C43 C44 C45 109.6(9) . . ?
C43 C44 H44A 109.7 . . ?
C45 C44 H44A 109.7 . . ?
C43 C44 H44B 109.7 . . ?
C45 C44 H44B 109.7 . . ?
H44A C44 H44B 108.2 . . ?
C44 C45 C46 110.2(9) . . ?
C44 C45 H45A 109.6 . . ?
C46 C45 H45A 109.6 . . ?
C44 C45 H45B 109.6 . . ?
C46 C45 H45B 109.6 . . ?
H45A C45 H45B 108.1 . . ?
C41 C46 C45 110.4(9) . . ?
C41 C46 H46A 109.6 . . ?
C45 C46 H46A 109.6 . . ?
C41 C46 H46B 109.6 . . ?
C45 C46 H46B 109.6 . . ?
H46A C46 H46B 108.1 . . ?
C52 C51 C56 110.6(9) . . ?
C52 C51 P3 115.3(8) . . ?
C56 C51 P3 112.3(7) . . ?
C52 C51 H51 106.0 . . ?
C56 C51 H51 106.0 . . ?
P3 C51 H51 106.0 . . ?
C51 C52 C53 113.1(9) . . ?
C51 C52 H52A 109.0 . . ?
C53 C52 H52A 109.0 . . ?
C51 C52 H52B 109.0 . . ?
C53 C52 H52B 109.0 . . ?
H52A C52 H52B 107.8 . . ?
C54 C53 C52 109.9(9) . . ?
C54 C53 H53A 109.7 . . ?
C52 C53 H53A 109.7 . . ?
C54 C53 H53B 109.7 . . ?
C52 C53 H53B 109.7 . . ?
H53A C53 H53B 108.2 . . ?
C55 C54 C53 113.7(9) . . ?
C55 C54 H54A 108.8 . . ?
C53 C54 H54A 108.8 . . ?
C55 C54 H54B 108.8 . . ?
C53 C54 H54B 108.8 . . ?
H54A C54 H54B 107.7 . . ?
C54 C55 C56 111.5(9) . . ?
C54 C55 H55A 109.3 . . ?
C56 C55 H55A 109.3 . . ?
C54 C55 H55B 109.3 . . ?
C56 C55 H55B 109.3 . . ?
H55A C55 H55B 108.0 . . ?
C55 C56 C51 112.5(9) . . ?
C55 C56 H56A 109.1 . . ?
C51 C56 H56A 109.1 . . ?
C55 C56 H56B 109.1 . . ?
C51 C56 H56B 109.1 . . ?
H56A C56 H56B 107.8 . . ?
C62 C61 C66 110.9(8) . . ?
C62 C61 P3 112.1(7) . . ?
C66 C61 P3 112.9(7) . . ?
C62 C61 H61 106.9 . . ?
C66 C61 H61 106.9 . . ?
P3 C61 H61 106.9 . . ?
C61 C62 C63 111.5(9) . . ?
C61 C62 H62A 109.3 . . ?
C63 C62 H62A 109.3 . . ?
C61 C62 H62B 109.3 . . ?
C63 C62 H62B 109.3 . . ?
H62A C62 H62B 108.0 . . ?
C64 C63 C62 112.5(9) . . ?
C64 C63 H63A 109.1 . . ?
C62 C63 H63A 109.1 . . ?
C64 C63 H63B 109.1 . . ?
C62 C63 H63B 109.1 . . ?
H63A C63 H63B 107.8 . . ?
C63 C64 C65 110.0(9) . . ?
C63 C64 H64A 109.7 . . ?
C65 C64 H64A 109.7 . . ?
C63 C64 H64B 109.7 . . ?
C65 C64 H64B 109.7 . . ?
H64A C64 H64B 108.2 . . ?
C66 C65 C64 111.0(9) . . ?
C66 C65 H65A 109.4 . . ?
C64 C65 H65A 109.4 . . ?
C66 C65 H65B 109.4 . . ?
C64 C65 H65B 109.4 . . ?
H65A C65 H65B 108.0 . . ?
C65 C66 C61 110.7(8) . . ?
C65 C66 H66A 109.5 . . ?
C61 C66 H66A 109.5 . . ?
C65 C66 H66B 109.5 . . ?
C61 C66 H66B 109.5 . . ?
H66A C66 H66B 108.1 . . ?
Cl3 C8 Cl4 111.4(9) . . ?
Cl3 C8 Cl2 110.3(8) . . ?
Cl4 C8 Cl2 111.2(8) . . ?
Cl3 C8 H8 108.0 . . ?
Cl4 C8 H8 108.0 . . ?
Cl2 C8 H8 107.9 . . ?
Cl6 C7 Cl7 109.4(8) . . ?
Cl6 C7 Cl5 107.7(9) . . ?
Cl7 C7 Cl5 112.7(8) . . ?
Cl6 C7 H7 109.0 . . ?
Cl7 C7 H7 109.0 . . ?
Cl5 C7 H7 109.0 . . ?

loop_
_geom_bond_atom_site_label_1
_geom_bond_atom_site_label_2
_geom_bond_distance
_geom_bond_site_symmetry_2
_geom_bond_publ_flag
Pt P2 2.249(3) . ?
Pt P1 2.319(3) . ?
Pt P3 2.338(3) . ?
Pt Cl1 2.369(3) . ?
P1 O1 1.576(7) . ?
P1 C11 1.843(10) . ?
P1 C21 1.846(10) . ?
P2 O2 1.563(7) . ?
P2 C31 1.818(10) . ?
P2 C41 1.821(10) . ?
P3 C61 1.831(10) . ?
P3 C51 1.840(11) . ?
P3 H3 1.1316 . ?
O1 H1O 1.0299 . ?
O2 H1O 1.3106 . ?
C11 C16 1.516(13) . ?
C11 C12 1.535(14) . ?
C11 H11 1.0000 . ?
C12 C13 1.512(13) . ?
C12 H12A 0.9900 . ?
C12 H12B 0.9900 . ?
C13 C14 1.545(14) . ?
C13 H13A 0.9900 . ?
C13 H13B 0.9900 . ?
C14 C15 1.499(14) . ?
C14 H14A 0.9900 . ?
C14 H14B 0.9900 . ?
C15 C16 1.540(14) . ?
C15 H15A 0.9900 . ?
C15 H15B 0.9900 . ?
C16 H16A 0.9900 . ?
C16 H16B 0.9900 . ?
C21 C22 1.519(15) . ?
C21 C26 1.528(14) . ?
C21 H21 1.0000 . ?
C22 C23 1.513(14) . ?
C22 H22A 0.9900 . ?
C22 H22B 0.9900 . ?
C23 C24 1.527(14) . ?
C23 H23A 0.9900 . ?
C23 H23B 0.9900 . ?
C24 C25 1.525(15) . ?
C24 H24A 0.9900 . ?
C24 H24B 0.9900 . ?
C25 C26 1.541(15) . ?
C25 H25A 0.9900 . ?
C25 H25B 0.9900 . ?
C26 H26A 0.9900 . ?
C26 H26B 0.9900 . ?
C31 C36 1.529(14) . ?
C31 C32 1.539(14) . ?
C31 H31 1.0000 . ?
C32 C33 1.520(14) . ?
C32 H32A 0.9900 . ?
C32 H32B 0.9900 . ?
C33 C34 1.496(15) . ?
C33 H33A 0.9900 . ?
C33 H33B 0.9900 . ?
C34 C35 1.525(15) . ?
C34 H34A 0.9900 . ?
C34 H34B 0.9900 . ?
C35 C36 1.516(14) . ?
C35 H35A 0.9900 . ?
C35 H35B 0.9900 . ?
C36 H36A 0.9900 . ?
C36 H36B 0.9900 . ?
C41 C46 1.516(14) . ?
C41 C42 1.544(14) . ?
C41 H41 1.0000 . ?
C42 C43 1.522(14) . ?
C42 H42A 0.9900 . ?
C42 H42B 0.9900 . ?
C43 C44 1.507(16) . ?
C43 H43A 0.9900 . ?
C43 H43B 0.9900 . ?
C44 C45 1.543(16) . ?
C44 H44A 0.9900 . ?
C44 H44B 0.9900 . ?
C45 C46 1.554(14) . ?
C45 H45A 0.9900 . ?
C45 H45B 0.9900 . ?
C46 H46A 0.9900 . ?
C46 H46B 0.9900 . ?
C51 C52 1.491(15) . ?
C51 C56 1.533(14) . ?
C51 H51 1.0000 . ?
C52 C53 1.528(14) . ?
C52 H52A 0.9900 . ?
C52 H52B 0.9900 . ?
C53 C54 1.515(16) . ?
C53 H53A 0.9900 . ?
C53 H53B 0.9900 . ?
C54 C55 1.489(16) . ?
C54 H54A 0.9900 . ?
C54 H54B 0.9900 . ?
C55 C56 1.511(15) . ?
C55 H55A 0.9900 . ?
C55 H55B 0.9900 . ?
C56 H56A 0.9900 . ?
C56 H56B 0.9900 . ?
C61 C62 1.511(14) . ?
C61 C66 1.565(13) . ?
C61 H61 1.0000 . ?
C62 C63 1.531(14) . ?
C62 H62A 0.9900 . ?
C62 H62B 0.9900 . ?
C63 C64 1.487(15) . ?
C63 H63A 0.9900 . ?
C63 H63B 0.9900 . ?
C64 C65 1.540(14) . ?
C64 H64A 0.9900 . ?
C64 H64B 0.9900 . ?
C65 C66 1.520(14) . ?
C65 H65A 0.9900 . ?
C65 H65B 0.9900 . ?
C66 H66A 0.9900 . ?
C66 H66B 0.9900 . ?
Cl2 C8 1.772(15) . ?
Cl3 C8 1.723(14) . ?
Cl4 C8 1.744(15) . ?
C8 H8 1.0000 . ?
Cl5 C7 1.763(15) . ?
Cl6 C7 1.728(15) . ?
Cl7 C7 1.746(15) . ?
C7 H7 1.0000 . ?

loop_
_geom_torsion_atom_site_label_1
_geom_torsion_atom_site_label_2
_geom_torsion_atom_site_label_3
_geom_torsion_atom_site_label_4
_geom_torsion
_geom_torsion_site_symmetry_1
_geom_torsion_site_symmetry_2
_geom_torsion_site_symmetry_3
_geom_torsion_site_symmetry_4
_geom_torsion_publ_flag
P2 Pt P1 O1 -2.9(3) . . . . ?
P3 Pt P1 O1 151.4(5) . . . . ?
Cl1 Pt P1 O1 173.9(3) . . . . ?
P2 Pt P1 C11 -122.4(4) . . . . ?
P3 Pt P1 C11 32.0(7) . . . . ?
Cl1 Pt P1 C11 54.5(4) . . . . ?
P2 Pt P1 C21 118.9(4) . . . . ?
P3 Pt P1 C21 -86.7(7) . . . . ?
Cl1 Pt P1 C21 -64.3(4) . . . . ?
P1 Pt P2 O2 8.4(3) . . . . ?
P3 Pt P2 O2 -167.4(3) . . . . ?
Cl1 Pt P2 O2 -93.4(17) . . . . ?
P1 Pt P2 C31 126.8(4) . . . . ?
P3 Pt P2 C31 -48.9(4) . . . . ?
Cl1 Pt P2 C31 25.0(18) . . . . ?
P1 Pt P2 C41 -111.8(4) . . . . ?
P3 Pt P2 C41 72.4(4) . . . . ?
Cl1 Pt P2 C41 146.4(17) . . . . ?
P2 Pt P3 C61 -129.9(4) . . . . ?
P1 Pt P3 C61 75.8(7) . . . . ?
Cl1 Pt P3 C61 53.3(4) . . . . ?
P2 Pt P3 C51 103.6(4) . . . . ?
P1 Pt P3 C51 -50.7(7) . . . . ?
Cl1 Pt P3 C51 -73.2(4) . . . . ?
O1 P1 C11 C16 55.3(8) . . . . ?
C21 P1 C11 C16 -56.8(8) . . . . ?
Pt P1 C11 C16 178.0(7) . . . . ?
O1 P1 C11 C12 -69.8(7) . . . . ?
C21 P1 C11 C12 178.1(7) . . . . ?
Pt P1 C11 C12 52.9(7) . . . . ?
C16 C11 C12 C13 54.0(12) . . . . ?
P1 C11 C12 C13 178.9(7) . . . . ?
C11 C12 C13 C14 -53.6(12) . . . . ?
C12 C13 C14 C15 57.1(13) . . . . ?
C13 C14 C15 C16 -59.7(12) . . . . ?
C12 C11 C16 C15 -55.7(12) . . . . ?
P1 C11 C16 C15 180.0(8) . . . . ?
C14 C15 C16 C11 59.3(12) . . . . ?
O1 P1 C21 C22 -156.9(7) . . . . ?
C11 P1 C21 C22 -43.6(9) . . . . ?
Pt P1 C21 C22 77.5(8) . . . . ?
O1 P1 C21 C26 73.8(8) . . . . ?
C11 P1 C21 C26 -172.9(7) . . . . ?
Pt P1 C21 C26 -51.8(8) . . . . ?
C26 C21 C22 C23 -58.4(11) . . . . ?
P1 C21 C22 C23 172.5(7) . . . . ?
C21 C22 C23 C24 58.3(11) . . . . ?
C22 C23 C24 C25 -57.5(12) . . . . ?
C23 C24 C25 C26 56.0(12) . . . . ?
C22 C21 C26 C25 56.7(11) . . . . ?
P1 C21 C26 C25 -170.0(7) . . . . ?
C24 C25 C26 C21 -55.4(12) . . . . ?
O2 P2 C31 C36 -54.5(8) . . . . ?
C41 P2 C31 C36 54.6(8) . . . . ?
Pt P2 C31 C36 -179.6(6) . . . . ?
O2 P2 C31 C32 68.6(8) . . . . ?
C41 P2 C31 C32 177.7(7) . . . . ?
Pt P2 C31 C32 -56.4(8) . . . . ?
C36 C31 C32 C33 -57.3(11) . . . . ?
P2 C31 C32 C33 177.4(7) . . . . ?
C31 C32 C33 C34 58.0(12) . . . . ?
C32 C33 C34 C35 -55.7(12) . . . . ?
C33 C34 C35 C36 54.2(12) . . . . ?
C34 C35 C36 C31 -54.9(12) . . . . ?
C32 C31 C36 C35 56.0(11) . . . . ?
P2 C31 C36 C35 180.0(7) . . . . ?
O2 P2 C41 C46 161.0(8) . . . . ?
C31 P2 C41 C46 51.5(9) . . . . ?
Pt P2 C41 C46 -72.3(8) . . . . ?
O2 P2 C41 C42 -72.1(8) . . . . ?
C31 P2 C41 C42 178.4(7) . . . . ?
Pt P2 C41 C42 54.5(8) . . . . ?
C46 C41 C42 C43 -53.9(12) . . . . ?
P2 C41 C42 C43 176.5(7) . . . . ?
C41 C42 C43 C44 54.2(13) . . . . ?
C42 C43 C44 C45 -55.9(13) . . . . ?
C43 C44 C45 C46 57.6(12) . . . . ?
C42 C41 C46 C45 56.6(12) . . . . ?
P2 C41 C46 C45 -176.6(8) . . . . ?
C44 C45 C46 C41 -59.0(12) . . . . ?
C61 P3 C51 C52 -35.1(9) . . . . ?
Pt P3 C51 C52 93.9(8) . . . . ?
C61 P3 C51 C56 92.8(9) . . . . ?
Pt P3 C51 C56 -138.2(7) . . . . ?
C56 C51 C52 C53 54.4(12) . . . . ?
P3 C51 C52 C53 -176.8(8) . . . . ?
C51 C52 C53 C54 -54.2(13) . . . . ?
C52 C53 C54 C55 53.4(14) . . . . ?
C53 C54 C55 C56 -53.4(14) . . . . ?
C54 C55 C56 C51 52.6(13) . . . . ?
C52 C51 C56 C55 -53.2(13) . . . . ?
P3 C51 C56 C55 176.4(8) . . . . ?
C51 P3 C61 C62 173.8(8) . . . . ?
Pt P3 C61 C62 46.5(9) . . . . ?
C51 P3 C61 C66 -60.1(8) . . . . ?
Pt P3 C61 C66 172.6(6) . . . . ?
C66 C61 C62 C63 53.1(12) . . . . ?
P3 C61 C62 C63 -179.7(8) . . . . ?
C61 C62 C63 C64 -56.2(13) . . . . ?
C62 C63 C64 C65 57.2(13) . . . . ?
C63 C64 C65 C66 -57.8(12) . . . . ?
C64 C65 C66 C61 56.0(12) . . . . ?
C62 C61 C66 C65 -54.1(12) . . . . ?
P3 C61 C66 C65 179.2(7) . . . . ?
